data_4023808
loop_
_publ_author_name
'Vincenzo Giulio Albano'
'Andrea Gualandi'
'Magda Monari'
'Diego Savoia'

_publ_section_title
;
 Asymmetric Synthesis of 8-Aminoindolizidine
 from Chiral 2-Pyrroleimines
;
_journal_name_full 'Journal of Organic Chemistry'
_journal_page_first 8376
_journal_page_last 8381
_journal_paper_doi 10.1021/jo8014598
_journal_volume 73
_journal_year 2008
_chemical_formula_sum 'C17 H28 N2 O2'
_chemical_formula_weight 292.41
_chemical_name_systematic
; 
 ? 
;
_space_group_IT_number 4
_symmetry_cell_setting monoclinic
_symmetry_space_group_name_Hall 'P 2yb'
_symmetry_space_group_name_H-M 'P 1 21 1'
_atom_sites_solution_hydrogens geom
_atom_sites_solution_primary direct
_atom_sites_solution_secondary difmap
_audit_creation_method SHELXL-97
_cell_angle_alpha 90.00
_cell_angle_beta 106.953(2)
_cell_angle_gamma 90.00
_cell_formula_units_Z 4
_cell_length_a 6.5507(10)
_cell_length_b 26.882(4)
_cell_length_c 9.8409(14)
_cell_measurement_temperature 296(2)
_cell_volume 1657.6(4)
_computing_cell_refinement SMART
_computing_data_collection SMART
_computing_data_reduction SAINT+
_computing_molecular_graphics 'ORTEP-3 (Farrugia, 2004)'
_computing_publication_material 'SHELXL-97 (Sheldrick, 1997)'
_computing_structure_refinement 'SHELXL-97 (Sheldrick, 1997)'
_computing_structure_solution 'SIR-97 (Giacovazzo, 1997)'
_diffrn_ambient_temperature 296(2)
_diffrn_measured_fraction_theta_full 0.996
_diffrn_measured_fraction_theta_max 0.996
_diffrn_measurement_device_type 'Bruker SMART Apex II CCD'
_diffrn_measurement_method 'phi and omega scans'
_diffrn_radiation_monochromator graphite
_diffrn_radiation_source 'fine-focus sealed tube'
_diffrn_radiation_type MoK\a
_diffrn_radiation_wavelength 0.71073
_diffrn_reflns_av_R_equivalents 0.0191
_diffrn_reflns_av_sigmaI/netI 0.0178
_diffrn_reflns_limit_h_max 8
_diffrn_reflns_limit_h_min -8
_diffrn_reflns_limit_k_max 34
_diffrn_reflns_limit_k_min -33
_diffrn_reflns_limit_l_max 12
_diffrn_reflns_limit_l_min -12
_diffrn_reflns_number 13284
_diffrn_reflns_theta_full 26.99
_diffrn_reflns_theta_max 26.99
_diffrn_reflns_theta_min 2.16
_exptl_absorpt_coefficient_mu 0.077
_exptl_absorpt_correction_T_max 1.000
_exptl_absorpt_correction_T_min 0.983
_exptl_absorpt_correction_type empirical
_exptl_absorpt_process_details SADABS
_exptl_crystal_colour colourless
_exptl_crystal_density_diffrn 1.172
_exptl_crystal_density_method 'not measured'
_exptl_crystal_description platelet
_exptl_crystal_F_000 640
_exptl_crystal_size_max 0.25
_exptl_crystal_size_mid 0.22
_exptl_crystal_size_min 0.10
_refine_diff_density_max 0.140
_refine_diff_density_min -0.101
_refine_diff_density_rms 0.022
_refine_ls_extinction_method none
_refine_ls_goodness_of_fit_ref 0.880
_refine_ls_hydrogen_treatment constr
_refine_ls_matrix_type full
_refine_ls_number_parameters 379
_refine_ls_number_reflns 3681
_refine_ls_number_restraints 9
_refine_ls_restrained_S_all 0.879
_refine_ls_R_factor_all 0.0423
_refine_ls_R_factor_gt 0.0365
_refine_ls_shift/su_max 0.001
_refine_ls_shift/su_mean 0.000
_refine_ls_structure_factor_coef Fsqd
_refine_ls_weighting_details 'calc w=1/[\s^2^(Fo^2^)+(0.0465P)^2^+0.3157P] where P=(Fo^2^+2Fc^2^)/3'
_refine_ls_weighting_scheme calc
_refine_ls_wR_factor_gt 0.0857
_refine_ls_wR_factor_ref 0.0900
_reflns_number_gt 3271
_reflns_number_total 3681
_reflns_threshold_expression >2sigma(I)
_cod_data_source_file jo8014598_si_002.cif
_cod_data_source_block (S,R)-14b
_cod_original_sg_symbol_H-M 'P 21'
_cod_database_code 4023808

loop_
_symmetry_equiv_pos_as_xyz
'x, y, z'
'-x, y+1/2, -z'

loop_
_atom_site_label
_atom_site_type_symbol
_atom_site_fract_x
_atom_site_fract_y
_atom_site_fract_z
_atom_site_U_iso_or_equiv
_atom_site_adp_type
_atom_site_occupancy
_atom_site_symmetry_multiplicity
_atom_site_calc_flag
_atom_site_refinement_flags
_atom_site_disorder_assembly
_atom_site_disorder_group
O10 O 1.4068(3) 0.67522(8) 0.5723(2) 0.0742(6) Uani 1 1 d . . .
O11 O 1.1170(3) 0.68394(7) 0.38543(18) 0.0649(5) Uani 1 1 d . . .
N4 N 1.0542(3) 0.67849(7) 0.96846(17) 0.0448(4) Uani 1 1 d . . .
N9 N 1.0823(3) 0.69707(7) 0.59934(18) 0.0439(4) Uani 1 1 d . . .
C1 C 0.8777(4) 0.62989(9) 0.7770(2) 0.0514(5) Uani 1 1 d . . .
H1A H 0.9866 0.6062 0.7714 0.062 Uiso 1 1 calc R . .
H1B H 0.7657 0.6302 0.6872 0.062 Uiso 1 1 calc R . .
C2 C 0.7881(5) 0.61748(12) 0.8999(3) 0.0743(8) Uani 1 1 d . . .
H2A H 0.6336 0.6195 0.8696 0.089 Uiso 1 1 calc R . .
H2B H 0.8300 0.5842 0.9354 0.089 Uiso 1 1 calc R . .
C3 C 0.8818(4) 0.65576(11) 1.0127(3) 0.0593(6) Uani 1 1 d . . .
H3A H 0.7757 0.6804 1.0171 0.071 Uiso 1 1 calc R . .
H3B H 0.9363 0.6402 1.1051 0.071 Uiso 1 1 calc R . .
C5 C 1.1326(5) 0.72546(10) 1.0347(3) 0.0600(6) Uani 1 1 d . . .
H5A H 1.1822 0.7214 1.1371 0.072 Uiso 1 1 calc R . .
H5B H 1.0184 0.7498 1.0124 0.072 Uiso 1 1 calc R . .
C6 C 1.3136(4) 0.74335(11) 0.9813(3) 0.0662(7) Uani 1 1 d . . .
H6A H 1.4338 0.7209 1.0138 0.079 Uiso 1 1 calc R . .
H6B H 1.3589 0.7760 1.0205 0.079 Uiso 1 1 calc R . .
C7 C 1.2476(4) 0.74615(10) 0.8196(3) 0.0605(6) Uani 1 1 d . . .
H7A H 1.3713 0.7539 0.7881 0.073 Uiso 1 1 calc R . .
H7B H 1.1439 0.7726 0.7875 0.073 Uiso 1 1 calc R . .
C8 C 1.1510(3) 0.69680(8) 0.7545(2) 0.0426(5) Uani 1 1 d D . .
H8 H 1.2632 0.6716 0.7843 0.051 Uiso 1 1 calc RD . .
C81 C 0.9717(3) 0.68129(8) 0.8141(2) 0.0395(4) Uani 1 1 d D . .
H81 H 0.8573 0.7061 0.7880 0.047 Uiso 1 1 calc RD . .
C10 C 1.2194(4) 0.68466(9) 0.5265(3) 0.0520(5) Uani 1 1 d . . .
C12 C 0.8920(4) 0.68862(11) 0.3667(3) 0.0623(6) Uani 1 1 d . . .
H12A H 0.8233 0.6563 0.3507 0.075 Uiso 1 1 calc R . .
H12B H 0.8261 0.7099 0.2863 0.075 Uiso 1 1 calc R . .
C13 C 0.8733(3) 0.71166(9) 0.5047(2) 0.0456(5) Uani 1 1 d D . .
H13 H 0.7604 0.6947 0.5338 0.055 Uiso 1 1 calc RD . .
C14 C 0.8306(3) 0.76767(9) 0.4962(2) 0.0470(5) Uani 1 1 d D . .
H14 H 0.8343 0.7783 0.5921 0.056 Uiso 1 1 calc RD . .
C15 C 0.9948(4) 0.79858(10) 0.4543(3) 0.0603(6) Uani 1 1 d . . .
H15A H 1.0010 0.7883 0.3612 0.072 Uiso 1 1 calc R . .
H15B H 1.1340 0.7929 0.5215 0.072 Uiso 1 1 calc R . .
C16 C 0.9426(6) 0.85348(12) 0.4510(4) 0.0848(10) Uani 1 1 d . . .
H16A H 1.0466 0.8720 0.4186 0.102 Uiso 1 1 calc R . .
H16B H 0.9517 0.8646 0.5464 0.102 Uiso 1 1 calc R . .
C17 C 0.7202(6) 0.86402(13) 0.3533(5) 0.0972(12) Uani 1 1 d . . .
H17A H 0.7153 0.8562 0.2562 0.117 Uiso 1 1 calc R . .
H17B H 0.6881 0.8991 0.3576 0.117 Uiso 1 1 calc R . .
C18 C 0.5545(5) 0.83351(14) 0.3957(4) 0.0870(10) Uani 1 1 d . . .
H18A H 0.5474 0.8443 0.4882 0.104 Uiso 1 1 calc R . .
H18B H 0.4157 0.8391 0.3278 0.104 Uiso 1 1 calc R . .
C19 C 0.6062(4) 0.77869(12) 0.4012(3) 0.0672(7) Uani 1 1 d . . .
H19A H 0.5930 0.7669 0.3058 0.081 Uiso 1 1 calc R . .
H19B H 0.5037 0.7607 0.4364 0.081 Uiso 1 1 calc R . .
O10B O 0.7487(3) 0.52009(8) 0.1079(2) 0.0734(6) Uani 1 1 d . . .
O11B O 0.5829(3) 0.58242(7) 0.1849(2) 0.0669(5) Uani 1 1 d . . .
N4B N 0.1884(3) 0.38543(7) 0.0238(2) 0.0573(5) Uani 1 1 d . . .
N9B N 0.4297(3) 0.50850(7) 0.1552(2) 0.0494(4) Uani 1 1 d . . .
C1B C 0.0473(4) 0.46108(10) -0.0694(3) 0.0618(6) Uani 1 1 d . . .
H1C H 0.1284 0.4686 -0.1350 0.074 Uiso 1 1 calc R . .
H1D H -0.0181 0.4914 -0.0487 0.074 Uiso 1 1 calc R . .
C2B C -0.1207(5) 0.42121(13) -0.1298(4) 0.0787(8) Uani 1 1 d . . .
H2C H -0.2561 0.4302 -0.1152 0.094 Uiso 1 1 calc R . .
H2D H -0.1413 0.4168 -0.2308 0.094 Uiso 1 1 calc R . .
C3B C -0.0329(5) 0.37401(12) -0.0490(4) 0.0764(8) Uani 1 1 d . . .
H3C H -0.1100 0.3658 0.0185 0.092 Uiso 1 1 calc R . .
H3D H -0.0432 0.3463 -0.1137 0.092 Uiso 1 1 calc R . .
C5B C 0.2925(5) 0.35282(10) 0.1405(3) 0.0725(8) Uani 1 1 d . . .
H5C H 0.2844 0.3187 0.1072 0.087 Uiso 1 1 calc R . .
H5D H 0.2209 0.3548 0.2138 0.087 Uiso 1 1 calc R . .
C6B C 0.5226(5) 0.36796(11) 0.2007(4) 0.0785(9) Uani 1 1 d . . .
H6C H 0.5975 0.3621 0.1305 0.094 Uiso 1 1 calc R . .
H6D H 0.5892 0.3477 0.2833 0.094 Uiso 1 1 calc R . .
C7B C 0.5418(4) 0.42275(10) 0.2431(3) 0.0674(7) Uani 1 1 d . . .
H7C H 0.4884 0.4276 0.3243 0.081 Uiso 1 1 calc R . .
H7D H 0.6908 0.4325 0.2704 0.081 Uiso 1 1 calc R . .
C8B C 0.4155(4) 0.45527(9) 0.1202(3) 0.0514(5) Uani 1 1 d D . .
H8B H 0.4800 0.4508 0.0428 0.062 Uiso 1 1 calc RD . .
C81B C 0.1875(4) 0.43765(8) 0.0652(2) 0.0463(5) Uani 1 1 d D . .
H81B H 0.1182 0.4407 0.1406 0.056 Uiso 1 1 calc RD . .
C10B C 0.5985(4) 0.53482(10) 0.1444(3) 0.0545(6) Uani 1 1 d . . .
C12B C 0.3746(4) 0.58936(10) 0.2025(3) 0.0636(7) Uani 1 1 d . . .
H12C H 0.2800 0.6054 0.1195 0.076 Uiso 1 1 calc R . .
H12D H 0.3828 0.6097 0.2853 0.076 Uiso 1 1 calc R . .
C13B C 0.2940(3) 0.53710(8) 0.2215(3) 0.0492(5) Uani 1 1 d D . .
H13B H 0.1448 0.5339 0.1640 0.059 Uiso 1 1 calc RD . .
C14B C 0.3137(3) 0.52243(9) 0.3740(3) 0.0487(5) Uani 1 1 d D . .
H14B H 0.2872 0.4865 0.3720 0.058 Uiso 1 1 calc RD . .
C15B C 0.1434(4) 0.54575(12) 0.4281(3) 0.0701(8) Uani 1 1 d . . .
H15C H 0.1604 0.5816 0.4300 0.084 Uiso 1 1 calc R . .
H15D H 0.0044 0.5380 0.3633 0.084 Uiso 1 1 calc R . .
C16B C 0.1521(5) 0.52782(15) 0.5746(3) 0.0834(9) Uani 1 1 d . . .
H16C H 0.1180 0.4926 0.5709 0.100 Uiso 1 1 calc R . .
H16D H 0.0463 0.5454 0.6075 0.100 Uiso 1 1 calc R . .
C17B C 0.3706(5) 0.53612(16) 0.6781(3) 0.0889(10) Uani 1 1 d . . .
H17C H 0.3965 0.5716 0.6916 0.107 Uiso 1 1 calc R . .
H17D H 0.3749 0.5217 0.7693 0.107 Uiso 1 1 calc R . .
C18B C 0.5428(5) 0.51328(13) 0.6262(3) 0.0745(8) Uani 1 1 d . . .
H18C H 0.5297 0.4774 0.6273 0.089 Uiso 1 1 calc R . .
H18D H 0.6807 0.5222 0.6906 0.089 Uiso 1 1 calc R . .
C19B C 0.5335(4) 0.52991(10) 0.4775(3) 0.0572(6) Uani 1 1 d . . .
H19C H 0.5716 0.5648 0.4794 0.069 Uiso 1 1 calc R . .
H19D H 0.6371 0.5112 0.4451 0.069 Uiso 1 1 calc R . .

loop_
_atom_site_aniso_label
_atom_site_aniso_U_11
_atom_site_aniso_U_22
_atom_site_aniso_U_33
_atom_site_aniso_U_23
_atom_site_aniso_U_13
_atom_site_aniso_U_12
O10 0.0547(11) 0.0904(14) 0.0870(13) 0.0168(11) 0.0358(10) 0.0142(10)
O11 0.0807(12) 0.0718(12) 0.0503(9) -0.0004(8) 0.0318(9) 0.0088(10)
N4 0.0489(10) 0.0486(10) 0.0349(8) 0.0018(7) 0.0091(7) 0.0046(8)
N9 0.0421(9) 0.0513(10) 0.0391(9) 0.0056(8) 0.0132(7) 0.0028(8)
C1 0.0600(14) 0.0482(12) 0.0446(11) 0.0000(9) 0.0132(10) -0.0054(10)
C2 0.089(2) 0.081(2) 0.0551(15) 0.0054(13) 0.0244(14) -0.0275(16)
C3 0.0629(15) 0.0746(17) 0.0434(12) 0.0066(11) 0.0203(11) 0.0025(12)
C5 0.0747(17) 0.0563(15) 0.0429(12) -0.0082(10) 0.0077(11) 0.0024(12)
C6 0.0710(17) 0.0637(16) 0.0509(14) -0.0052(12) -0.0026(12) -0.0164(13)
C7 0.0603(15) 0.0602(15) 0.0547(14) 0.0032(11) 0.0070(11) -0.0171(12)
C8 0.0407(10) 0.0470(12) 0.0383(10) 0.0051(9) 0.0085(8) 0.0019(9)
C81 0.0401(10) 0.0409(10) 0.0355(10) 0.0030(8) 0.0080(8) 0.0058(8)
C10 0.0581(14) 0.0491(13) 0.0565(13) 0.0087(10) 0.0285(11) 0.0015(11)
C12 0.0734(16) 0.0654(16) 0.0452(12) -0.0068(11) 0.0130(11) -0.0033(13)
C13 0.0433(11) 0.0559(13) 0.0370(10) 0.0055(9) 0.0106(9) -0.0041(9)
C14 0.0447(11) 0.0599(13) 0.0368(10) 0.0058(9) 0.0125(9) 0.0036(10)
C15 0.0575(14) 0.0578(14) 0.0675(16) 0.0118(12) 0.0214(12) 0.0028(12)
C16 0.094(2) 0.0592(17) 0.108(3) 0.0128(17) 0.039(2) 0.0005(16)
C17 0.110(3) 0.068(2) 0.118(3) 0.038(2) 0.039(2) 0.0293(19)
C18 0.0722(19) 0.099(2) 0.089(2) 0.0275(19) 0.0211(17) 0.0342(18)
C19 0.0531(15) 0.0826(19) 0.0631(16) 0.0199(14) 0.0123(12) 0.0092(13)
O10B 0.0498(10) 0.0942(15) 0.0834(13) 0.0057(11) 0.0307(9) -0.0088(10)
O11B 0.0590(11) 0.0573(11) 0.0808(13) 0.0105(9) 0.0146(9) -0.0145(8)
N4B 0.0655(13) 0.0462(11) 0.0618(13) -0.0026(9) 0.0209(10) -0.0024(9)
N9B 0.0384(9) 0.0493(11) 0.0618(12) 0.0017(9) 0.0164(8) -0.0020(8)
C1B 0.0623(16) 0.0644(16) 0.0547(13) 0.0021(12) 0.0111(11) 0.0016(13)
C2B 0.0725(19) 0.076(2) 0.0747(19) -0.0163(15) 0.0021(15) -0.0017(15)
C3B 0.0776(19) 0.0645(17) 0.083(2) -0.0110(15) 0.0164(16) -0.0155(15)
C5B 0.089(2) 0.0458(13) 0.083(2) 0.0047(13) 0.0250(16) 0.0035(13)
C6B 0.080(2) 0.0588(17) 0.091(2) 0.0044(15) 0.0167(17) 0.0210(15)
C7B 0.0548(15) 0.0597(16) 0.0806(19) 0.0015(13) 0.0085(13) 0.0145(12)
C8B 0.0458(12) 0.0530(13) 0.0591(13) -0.0010(10) 0.0213(10) 0.0035(10)
C81B 0.0483(12) 0.0466(12) 0.0472(12) -0.0011(9) 0.0192(10) -0.0014(9)
C10B 0.0441(12) 0.0618(15) 0.0541(13) 0.0118(11) 0.0092(10) -0.0058(11)
C12B 0.0648(16) 0.0476(13) 0.0711(17) 0.0073(12) 0.0085(13) 0.0027(11)
C13B 0.0357(10) 0.0460(12) 0.0611(13) -0.0001(10) 0.0066(9) 0.0030(9)
C14B 0.0386(11) 0.0456(12) 0.0599(13) -0.0039(10) 0.0111(9) 0.0005(9)
C15B 0.0450(13) 0.087(2) 0.0749(18) -0.0218(15) 0.0127(12) 0.0008(13)
C16B 0.0664(18) 0.113(3) 0.0752(19) -0.0274(18) 0.0279(15) -0.0179(18)
C17B 0.082(2) 0.123(3) 0.0616(17) -0.0083(18) 0.0204(16) -0.027(2)
C18B 0.0614(16) 0.083(2) 0.0684(17) 0.0110(15) 0.0024(13) -0.0120(15)
C19B 0.0421(12) 0.0618(15) 0.0624(14) 0.0035(11) 0.0070(10) -0.0043(11)

loop_
_atom_type_symbol
_atom_type_description
_atom_type_scat_dispersion_real
_atom_type_scat_dispersion_imag
_atom_type_scat_source
C C 0.0033 0.0016 'International Tables Vol C Tables 4.2.6.8 and 6.1.1.4'
H H 0.0000 0.0000 'International Tables Vol C Tables 4.2.6.8 and 6.1.1.4'
N N 0.0061 0.0033 'International Tables Vol C Tables 4.2.6.8 and 6.1.1.4'
O O 0.0106 0.0060 'International Tables Vol C Tables 4.2.6.8 and 6.1.1.4'

loop_
_geom_angle_atom_site_label_1
_geom_angle_atom_site_label_2
_geom_angle_atom_site_label_3
_geom_angle
_geom_angle_site_symmetry_1
_geom_angle_site_symmetry_3
_geom_angle_publ_flag
C10 O11 C12 108.25(17) . . ?
C5 N4 C81 113.58(18) . . ?
C5 N4 C3 115.84(19) . . ?
C81 N4 C3 104.38(17) . . ?
C10 N9 C8 120.40(18) . . ?
C10 N9 C13 111.86(18) . . ?
C8 N9 C13 127.69(17) . . ?
C81 C1 C2 103.4(2) . . ?
C3 C2 C1 105.4(2) . . ?
N4 C3 C2 104.55(19) . . ?
N4 C5 C6 109.5(2) . . ?
C5 C6 C7 111.5(2) . . ?
C6 C7 C8 110.6(2) . . ?
N9 C8 C81 111.64(16) . . ?
N9 C8 C7 113.43(18) . . ?
C81 C8 C7 110.44(18) . . ?
N4 C81 C8 108.90(16) . . ?
N4 C81 C1 101.86(17) . . ?
C8 C81 C1 117.65(18) . . ?
O10 C10 N9 128.2(2) . . ?
O10 C10 O11 121.8(2) . . ?
N9 C10 O11 110.0(2) . . ?
O11 C12 C13 105.45(19) . . ?
N9 C13 C12 98.85(18) . . ?
N9 C13 C14 114.81(18) . . ?
C12 C13 C14 114.27(19) . . ?
C15 C14 C19 111.2(2) . . ?
C15 C14 C13 115.07(19) . . ?
C19 C14 C13 110.7(2) . . ?
C14 C15 C16 111.6(2) . . ?
C15 C16 C17 111.4(3) . . ?
C16 C17 C18 110.9(3) . . ?
C19 C18 C17 111.6(3) . . ?
C18 C19 C14 112.2(3) . . ?
C10B O11B C12B 108.30(18) . . ?
C3B N4B C5B 115.8(2) . . ?
C3B N4B C81B 104.9(2) . . ?
C5B N4B C81B 113.5(2) . . ?
C10B N9B C13B 112.3(2) . . ?
C10B N9B C8B 119.5(2) . . ?
C13B N9B C8B 127.66(18) . . ?
C81B C1B C2B 103.5(2) . . ?
C3B C2B C1B 105.2(2) . . ?
N4B C3B C2B 104.7(2) . . ?
N4B C5B C6B 109.5(2) . . ?
C5B C6B C7B 111.2(2) . . ?
C8B C7B C6B 110.7(2) . . ?
N9B C8B C81B 112.24(18) . . ?
N9B C8B C7B 112.9(2) . . ?
C81B C8B C7B 110.8(2) . . ?
N4B C81B C8B 108.52(18) . . ?
N4B C81B C1B 101.9(2) . . ?
C8B C81B C1B 117.9(2) . . ?
O10B C10B O11B 122.4(2) . . ?
O10B C10B N9B 127.7(3) . . ?
O11B C10B N9B 109.9(2) . . ?
O11B C12B C13B 105.59(19) . . ?
N9B C13B C14B 114.59(18) . . ?
N9B C13B C12B 98.74(19) . . ?
C14B C13B C12B 115.2(2) . . ?
C15B C14B C19B 111.4(2) . . ?
C15B C14B C13B 112.5(2) . . ?
C19B C14B C13B 114.76(19) . . ?
C16B C15B C14B 112.3(3) . . ?
C15B C16B C17B 111.2(3) . . ?
C18B C17B C16B 111.6(3) . . ?
C17B C18B C19B 112.7(3) . . ?
C14B C19B C18B 111.9(2) . . ?

loop_
_geom_bond_atom_site_label_1
_geom_bond_atom_site_label_2
_geom_bond_distance
_geom_bond_site_symmetry_2
_geom_bond_publ_flag
O10 C10 1.205(3) . ?
O11 C10 1.354(3) . ?
O11 C12 1.437(3) . ?
N4 C5 1.445(3) . ?
N4 C81 1.458(2) . ?
N4 C3 1.457(3) . ?
N9 C10 1.345(3) . ?
N9 C8 1.460(3) . ?
N9 C13 1.467(3) . ?
C1 C81 1.513(3) . ?
C1 C2 1.527(3) . ?
C2 C3 1.507(4) . ?
C5 C6 1.509(4) . ?
C6 C7 1.525(3) . ?
C7 C8 1.528(3) . ?
C8 C81 1.516(3) . ?
C12 C13 1.530(3) . ?
C13 C14 1.529(3) . ?
C14 C15 1.508(3) . ?
C14 C19 1.524(3) . ?
C15 C16 1.513(4) . ?
C16 C17 1.520(5) . ?
C17 C18 1.513(5) . ?
C18 C19 1.509(5) . ?
O10B C10B 1.208(3) . ?
O11B C10B 1.353(3) . ?
O11B C12B 1.437(3) . ?
N4B C3B 1.450(4) . ?
N4B C5B 1.448(4) . ?
N4B C81B 1.462(3) . ?
N9B C10B 1.343(3) . ?
N9B C13B 1.464(3) . ?
N9B C8B 1.468(3) . ?
C1B C81B 1.512(3) . ?
C1B C2B 1.527(4) . ?
C2B C3B 1.519(5) . ?
C5B C6B 1.506(4) . ?
C6B C7B 1.526(4) . ?
C7B C8B 1.526(4) . ?
C8B C81B 1.508(3) . ?
C12B C13B 1.531(3) . ?
C13B C14B 1.521(3) . ?
C14B C15B 1.506(3) . ?
C14B C19B 1.515(3) . ?
C15B C16B 1.505(5) . ?
C16B C17B 1.512(4) . ?
C17B C18B 1.499(5) . ?
C18B C19B 1.514(4) . ?
